data_2230096
loop_
_publ_author_name
'Lou, Benyong'

_publ_section_title
;
 Poly[{\m~3~-3-[4-(1<i>H</i>-imidazol-1-ylmethyl)phenyl]prop-2-enoato-\k<i>N</i>:\h^2^:\k<i>O</i>}copper(I)]
;
_journal_coeditor_code NG5155
_journal_issue 5
_journal_name_full 'Acta Crystallographica Section E'
_journal_page_first m640
_journal_paper_doi 10.1107/S1600536811015005
_journal_volume 67
_journal_year 2011
_chemical_formula_iupac '[Cu (C13 H11 N2 O2)]'
_chemical_formula_moiety 'C13 H11 Cu N2 O2'
_chemical_formula_sum 'C13 H11 Cu N2 O2'
_chemical_formula_weight 290.78
_chemical_name_systematic
;
Poly[{\m~3~-3-[4-(1<i>H</i>-imidazol-1-ylmethyl)phenyl]prop-2-enoato-
\k<i>N</i>:\h^2^:\k<i>O</i>}copper(I)]
;
_space_group_IT_number 144
_symmetry_cell_setting trigonal
_symmetry_space_group_name_Hall 'P 31'
_symmetry_space_group_name_H-M 'P 31'
_atom_sites_solution_hydrogens geom
_atom_sites_solution_primary direct
_atom_sites_solution_secondary difmap
_audit_creation_method SHELXL-97
_cell_angle_alpha 90.00
_cell_angle_beta 90.00
_cell_angle_gamma 120.00
_cell_formula_units_Z 3
_cell_length_a 9.7894(19)
_cell_length_b 9.7894(19)
_cell_length_c 10.483(2)
_cell_measurement_reflns_used 987
_cell_measurement_temperature 293(2)
_cell_measurement_theta_max 27.3948
_cell_measurement_theta_min 2.4021
_cell_volume 870.0(3)
_computing_cell_refinement 'CrystalClear (Rigaku, 2000)'
_computing_data_collection 'CrystalClear (Rigaku, 2000)'
_computing_data_reduction 'CrystalClear (Rigaku, 2000)'
_computing_molecular_graphics 'SHELXTL (Sheldrick, 2008)'
_computing_publication_material 'SHELXL97 (Sheldrick, 2008)'
_computing_structure_refinement 'SHELXL97 (Sheldrick, 2008)'
_computing_structure_solution 'SHELXS97 (Sheldrick, 2008)'
_diffrn_ambient_temperature 293(2)
_diffrn_detector_area_resol_mean 13.6612
_diffrn_measured_fraction_theta_full 0.999
_diffrn_measured_fraction_theta_max 0.999
_diffrn_measurement_device_type 'Rigaku Mercury CCD'
_diffrn_measurement_method '\f and \w'
_diffrn_radiation_monochromator graphite
_diffrn_radiation_source 'fine-focus sealed tube'
_diffrn_radiation_type MoK\a
_diffrn_radiation_wavelength 0.71073
_diffrn_reflns_av_R_equivalents 0.0526
_diffrn_reflns_av_sigmaI/netI 0.0511
_diffrn_reflns_limit_h_max 12
_diffrn_reflns_limit_h_min -12
_diffrn_reflns_limit_k_max 12
_diffrn_reflns_limit_k_min -12
_diffrn_reflns_limit_l_max 13
_diffrn_reflns_limit_l_min -9
_diffrn_reflns_number 6852
_diffrn_reflns_theta_full 27.51
_diffrn_reflns_theta_max 27.51
_diffrn_reflns_theta_min 2.40
_exptl_absorpt_coefficient_mu 1.876
_exptl_absorpt_correction_T_max 1.0000
_exptl_absorpt_correction_T_min 0.7651
_exptl_absorpt_correction_type multi-scan
_exptl_absorpt_process_details '(CrystalClear; Rigaku, 2000)'
_exptl_crystal_colour yellow
_exptl_crystal_density_diffrn 1.665
_exptl_crystal_density_method 'not measured'
_exptl_crystal_description block
_exptl_crystal_F_000 444
_exptl_crystal_size_max 0.2000
_exptl_crystal_size_mid 0.2000
_exptl_crystal_size_min 0.2000
_refine_diff_density_max 0.359
_refine_diff_density_min -0.316
_refine_ls_abs_structure_details 'Flack (1983), 773 Friedel pairs'
_refine_ls_abs_structure_Flack 0.05(3)
_refine_ls_extinction_method none
_refine_ls_goodness_of_fit_ref 1.032
_refine_ls_hydrogen_treatment constr
_refine_ls_matrix_type full
_refine_ls_number_parameters 163
_refine_ls_number_reflns 2105
_refine_ls_number_restraints 1
_refine_ls_restrained_S_all 1.032
_refine_ls_R_factor_all 0.0478
_refine_ls_R_factor_gt 0.0420
_refine_ls_shift/su_max 0.000
_refine_ls_shift/su_mean 0.000
_refine_ls_structure_factor_coef Fsqd
_refine_ls_weighting_details 'calc w=1/[\s^2^(Fo^2^)+(0.0520P)^2^+0.5211P] where P=(Fo^2^+2Fc^2^)/3'
_refine_ls_weighting_scheme calc
_refine_ls_wR_factor_gt 0.1005
_refine_ls_wR_factor_ref 0.1046
_reflns_number_gt 1904
_reflns_number_total 2105
_reflns_threshold_expression I>2\s(I)
_cod_data_source_file ng5155.cif
_cod_data_source_block I
_cod_database_code 2230096
_cod_database_fobs_code 2230096

loop_
_symmetry_equiv_pos_as_xyz
'x, y, z'
'-y, x-y, z+1/3'
'-x+y, -x, z+2/3'

loop_
_atom_site_type_symbol
_atom_site_label
_atom_site_fract_x
_atom_site_fract_y
_atom_site_fract_z
_atom_site_U_iso_or_equiv
_atom_site_adp_type
_atom_site_calc_flag
_atom_site_refinement_flags
_atom_site_occupancy
_atom_site_symmetry_multiplicity
_atom_site_disorder_assembly
_atom_site_disorder_group
Cu Cu1 0.44797(7) 0.33783(7) 0.62232(6) 0.03118(17) Uani d . 1 1 . .
O O1 0.6474(5) 0.5593(5) 0.3892(5) 0.0532(12) Uani d . 1 1 . .
N N1 -0.3953(6) -0.0278(5) 0.1055(5) 0.0353(11) Uani d . 1 1 . .
C C1 0.6055(6) 0.4173(6) 0.3901(5) 0.0335(11) Uani d . 1 1 . .
O O2 0.6941(4) 0.3626(5) 0.3546(4) 0.0413(9) Uani d . 1 1 . .
N N2 -0.3899(5) -0.0886(6) 0.3067(5) 0.0375(10) Uani d . 1 1 . .
C C2 0.4448(6) 0.2963(6) 0.4352(5) 0.0312(11) Uani d . 1 1 . .
H H2 0.4069 0.1847 0.4093 0.037 Uiso calc R 1 1 . .
C C3 0.3305(6) 0.3354(6) 0.4620(5) 0.0330(12) Uani d . 1 1 . .
H H3 0.3597 0.4436 0.4320 0.040 Uiso calc R 1 1 . .
C C4 0.1578(6) 0.2269(6) 0.4662(5) 0.0311(11) Uani d . 1 1 . .
C C5 0.0875(7) 0.0622(7) 0.4627(6) 0.0403(13) Uani d . 1 1 . .
H H5 0.1519 0.0150 0.4631 0.048 Uiso calc R 1 1 . .
C C6 -0.0749(7) -0.0321(7) 0.4588(6) 0.0406(13) Uani d . 1 1 . .
H H6 -0.1213 -0.1436 0.4558 0.049 Uiso calc R 1 1 . .
C C7 0.0604(6) 0.2919(7) 0.4678(6) 0.0387(13) Uani d . 1 1 . .
H H7 0.1061 0.4034 0.4692 0.046 Uiso calc R 1 1 . .
C C8 -0.1017(7) 0.1980(7) 0.4675(6) 0.0417(14) Uani d . 1 1 . .
H H8 -0.1662 0.2449 0.4731 0.050 Uiso calc R 1 1 . .
C C9 -0.1707(6) 0.0355(7) 0.4591(6) 0.0357(12) Uani d . 1 1 . .
C C10 -0.3482(7) -0.0695(9) 0.4438(6) 0.0441(15) Uani d . 1 1 . .
H H10A -0.3824 -0.1740 0.4824 0.053 Uiso calc R 1 1 . .
H H10B -0.4031 -0.0216 0.4884 0.053 Uiso calc R 1 1 . .
C C11 -0.3627(7) 0.0271(7) 0.2233(6) 0.0403(13) Uani d . 1 1 . .
H H11 -0.3250 0.1340 0.2462 0.048 Uiso calc R 1 1 . .
C C12 -0.4460(7) -0.2242(7) 0.2378(6) 0.0449(14) Uani d . 1 1 . .
H H12 -0.4761 -0.3261 0.2701 0.054 Uiso calc R 1 1 . .
C C13 -0.4504(7) -0.1860(7) 0.1143(6) 0.0392(13) Uani d . 1 1 . .
H H13 -0.4863 -0.2579 0.0448 0.047 Uiso calc R 1 1 . .

loop_
_atom_site_aniso_label
_atom_site_aniso_U_11
_atom_site_aniso_U_22
_atom_site_aniso_U_33
_atom_site_aniso_U_12
_atom_site_aniso_U_13
_atom_site_aniso_U_23
Cu1 0.0309(3) 0.0364(4) 0.0284(3) 0.0185(3) 0.0010(3) 0.0030(3)
O1 0.038(2) 0.035(2) 0.082(4) 0.0155(18) 0.004(2) 0.012(2)
N1 0.041(3) 0.030(2) 0.036(3) 0.019(2) -0.003(2) 0.002(2)
C1 0.029(2) 0.043(3) 0.029(3) 0.018(2) 0.002(2) 0.005(2)
O2 0.037(2) 0.044(2) 0.043(2) 0.0197(17) 0.0039(17) 0.0035(18)
N2 0.030(2) 0.044(3) 0.035(3) 0.016(2) -0.0026(19) 0.006(2)
C2 0.030(3) 0.029(2) 0.030(3) 0.011(2) 0.002(2) 0.003(2)
C3 0.031(3) 0.041(3) 0.030(3) 0.021(2) -0.005(2) 0.005(2)
C4 0.032(3) 0.033(3) 0.028(3) 0.016(2) -0.002(2) 0.005(2)
C5 0.041(3) 0.047(3) 0.043(3) 0.030(3) -0.002(3) 0.005(3)
C6 0.036(3) 0.036(3) 0.042(3) 0.012(2) -0.001(2) 0.002(2)
C7 0.029(3) 0.031(3) 0.052(4) 0.011(2) -0.006(2) -0.003(3)
C8 0.036(3) 0.051(3) 0.048(4) 0.029(3) -0.007(3) 0.001(3)
C9 0.031(3) 0.041(3) 0.027(3) 0.013(2) 0.000(2) 0.005(2)
C10 0.030(3) 0.054(4) 0.036(3) 0.012(3) 0.001(2) 0.008(3)
C11 0.041(3) 0.037(3) 0.037(3) 0.015(2) -0.002(2) 0.004(2)
C12 0.050(3) 0.038(3) 0.048(4) 0.023(3) -0.002(3) 0.000(3)
C13 0.047(3) 0.031(3) 0.041(3) 0.021(3) -0.003(3) -0.003(2)

loop_
_atom_type_symbol
_atom_type_description
_atom_type_scat_dispersion_real
_atom_type_scat_dispersion_imag
_atom_type_scat_source
C C 0.0033 0.0016 'International Tables Vol C Tables 4.2.6.8 and 6.1.1.4'
H H 0.0000 0.0000 'International Tables Vol C Tables 4.2.6.8 and 6.1.1.4'
N N 0.0061 0.0033 'International Tables Vol C Tables 4.2.6.8 and 6.1.1.4'
O O 0.0106 0.0060 'International Tables Vol C Tables 4.2.6.8 and 6.1.1.4'
Cu Cu 0.3201 1.2651 'International Tables Vol C Tables 4.2.6.8 and 6.1.1.4'

loop_
_geom_angle_atom_site_label_1
_geom_angle_atom_site_label_2
_geom_angle_atom_site_label_3
_geom_angle_site_symmetry_1
_geom_angle_site_symmetry_3
_geom_angle
_geom_angle_publ_flag
N1 Cu1 C2 3 . 151.2(2) yes
N1 Cu1 O2 3 2_655 104.12(19) yes
C2 Cu1 O2 . 2_655 104.49(19) yes
N1 Cu1 C3 3 . 111.1(2) yes
C2 Cu1 C3 . . 40.1(2) yes
O2 Cu1 C3 2_655 . 144.1(2) ?
C11 N1 C13 . . 106.1(5) ?
C11 N1 Cu1 . 2_554 122.7(4) ?
C13 N1 Cu1 . 2_554 130.5(4) ?
O1 C1 O2 . . 123.6(5) ?
O1 C1 C2 . . 121.2(5) ?
O2 C1 C2 . . 115.2(5) ?
C1 O2 Cu1 . 3_664 104.3(3) ?
C11 N2 C12 . . 106.8(5) ?
C11 N2 C10 . . 126.7(5) ?
C12 N2 C10 . . 126.1(5) ?
C3 C2 C1 . . 121.5(5) ?
C3 C2 Cu1 . . 71.1(3) ?
C1 C2 Cu1 . . 104.2(3) ?
C3 C2 H2 . . 116.6 ?
C1 C2 H2 . . 116.6 ?
Cu1 C2 H2 . . 116.6 ?
C2 C3 C4 . . 126.9(5) ?
C2 C3 Cu1 . . 68.8(3) ?
C4 C3 Cu1 . . 114.9(4) ?
C2 C3 H3 . . 112.8 ?
C4 C3 H3 . . 112.8 ?
Cu1 C3 H3 . . 112.8 ?
C7 C4 C5 . . 118.2(5) ?
C7 C4 C3 . . 118.2(5) ?
C5 C4 C3 . . 123.5(5) ?
C6 C5 C4 . . 120.5(5) ?
C6 C5 H5 . . 119.7 ?
C4 C5 H5 . . 119.7 ?
C5 C6 C9 . . 120.3(5) ?
C5 C6 H6 . . 119.8 ?
C9 C6 H6 . . 119.8 ?
C8 C7 C4 . . 121.3(5) ?
C8 C7 H7 . . 119.3 ?
C4 C7 H7 . . 119.3 ?
C7 C8 C9 . . 120.2(5) ?
C7 C8 H8 . . 119.9 ?
C9 C8 H8 . . 119.9 ?
C8 C9 C6 . . 119.2(5) ?
C8 C9 C10 . . 121.3(5) ?
C6 C9 C10 . . 119.5(5) ?
N2 C10 C9 . . 109.7(5) ?
N2 C10 H10A . . 109.7 ?
C9 C10 H10A . . 109.7 ?
N2 C10 H10B . . 109.7 ?
C9 C10 H10B . . 109.7 ?
H10A C10 H10B . . 108.2 ?
N1 C11 N2 . . 111.0(5) ?
N1 C11 H11 . . 124.5 ?
N2 C11 H11 . . 124.5 ?
C13 C12 N2 . . 106.9(5) ?
C13 C12 H12 . . 126.6 ?
N2 C12 H12 . . 126.6 ?
C12 C13 N1 . . 109.2(5) ?
C12 C13 H13 . . 125.4 ?
N1 C13 H13 . . 125.4 ?

loop_
_geom_bond_atom_site_label_1
_geom_bond_atom_site_label_2
_geom_bond_site_symmetry_2
_geom_bond_distance
_geom_bond_publ_flag
Cu1 N1 3 1.962(5) yes
Cu1 C2 . 2.000(6) yes
Cu1 O2 2_655 2.007(4) yes
Cu1 C3 . 2.030(5) yes
O1 C1 . 1.237(7) ?
N1 C11 . 1.320(8) ?
N1 C13 . 1.364(7) ?
N1 Cu1 2_554 1.962(5) ?
C1 O2 . 1.281(6) ?
C1 C2 . 1.496(7) ?
O2 Cu1 3_664 2.007(4) ?
N2 C11 . 1.347(7) ?
N2 C12 . 1.363(8) ?
N2 C10 . 1.480(8) ?
C2 C3 . 1.381(7) yes
C2 H2 . 1.0000 ?
C3 C4 . 1.481(7) ?
C3 H3 . 1.0000 ?
C4 C7 . 1.386(8) ?
C4 C5 . 1.402(8) ?
C5 C6 . 1.383(8) ?
C5 H5 . 0.9500 ?
C6 C9 . 1.392(8) ?
C6 H6 . 0.9500 ?
C7 C8 . 1.380(7) ?
C7 H7 . 0.9500 ?
C8 C9 . 1.386(8) ?
C8 H8 . 0.9500 ?
C9 C10 . 1.521(8) ?
C10 H10A . 0.9900 ?
C10 H10B . 0.9900 ?
C11 H11 . 0.9500 ?
C12 C13 . 1.354(9) ?
C12 H12 . 0.9500 ?
C13 H13 . 0.9500 ?
